data_1518804
loop_
_publ_author_name
'Irene Mendoza'
'Natalia Curado'
'Mario Carrasco'
'Eleuterio Alvarez'
'Riccardo Peloso'
'Amor Rodriguez'
'Ernesto Carmona'

_publ_section_title
;
 Synthesis and structure of mixed carboxylate-aminopyridinate and
 -amidinate complexes of dimolybdenum and ditungsten
;
_journal_name_full 'Inorganica Chimica Acta'
_journal_page_first 120
_journal_page_last 128
_journal_volume 424
_journal_year 2015
_chemical_formula_moiety 'C54 H64 Mo2 N4 O4, C4 H10 O'
_chemical_formula_sum 'C58 H74 Mo2 N4 O5'
_chemical_formula_weight 1099.09
_space_group_IT_number 2
_symmetry_cell_setting triclinic
_symmetry_space_group_name_Hall '-P 1'
_symmetry_space_group_name_H-M 'P -1'
_atom_sites_solution_hydrogens geom
_atom_sites_solution_primary direct
_atom_sites_solution_secondary difmap
_cell_angle_alpha 89.500(2)
_cell_angle_beta 66.0970(10)
_cell_angle_gamma 65.1800(10)
_cell_formula_units_Z 1
_cell_length_a 11.1913(5)
_cell_length_b 12.1888(5)
_cell_length_c 12.4422(6)
_cell_measurement_reflns_used 9962
_cell_measurement_temperature 173(2)
_cell_measurement_theta_max 30.50
_cell_measurement_theta_min 2.23
_cell_volume 1381.45(11)
_computing_cell_refinement 'Bruker (2006). APEX 2. Version 2.1.'
_computing_data_collection 'Bruker (2006). APEX 2. Version 2.1.'
_computing_data_reduction 'Bruker (2006). APEX 2. Version 2.1.'
_computing_molecular_graphics 'XP, SHELXTL v. 6.14 (Bruker, 2003)'
_computing_publication_material 'XCIF, SHELXTL v. 6.14 (Bruker, 2003)'
_computing_structure_refinement 'XL, SHELXTL v. 6.14 (Bruker, 2003)'
_computing_structure_solution 'Bruker (2006). APEX 2. Version 2.1.'
_diffrn_ambient_temperature 173(2)
_diffrn_detector_area_resol_mean 8.26
_diffrn_measured_fraction_theta_full 0.990
_diffrn_measured_fraction_theta_max 0.990
_diffrn_measurement_device_type
;
 Bruker-Nonius X8kappa APEX II CCD area detector'
;
_diffrn_measurement_method 'phi and omega scans with narrow frames'
_diffrn_radiation_monochromator graphite
_diffrn_radiation_source 'fine-focus sealed tube'
_diffrn_radiation_type MoK\a
_diffrn_radiation_wavelength 0.71073
_diffrn_reflns_av_R_equivalents 0.0301
_diffrn_reflns_av_sigmaI/netI 0.0216
_diffrn_reflns_limit_h_max 12
_diffrn_reflns_limit_h_min -13
_diffrn_reflns_limit_k_max 13
_diffrn_reflns_limit_k_min -14
_diffrn_reflns_limit_l_max 12
_diffrn_reflns_limit_l_min -14
_diffrn_reflns_number 25100
_diffrn_reflns_theta_full 25.25
_diffrn_reflns_theta_max 25.25
_diffrn_reflns_theta_min 1.83
_diffrn_standards_decay_% 0
_exptl_absorpt_coefficient_mu 0.503
_exptl_absorpt_correction_T_max 0.9467
_exptl_absorpt_correction_T_min 0.9260
_exptl_absorpt_correction_type multi-scan
_exptl_absorpt_process_details
;
 SADABS, Bruker (2006). APEX 2. Version 2.1. Bruker Analytical
 X-ray Solutions, Madison, Wisconsin, USA.
;
_exptl_crystal_colour orange
_exptl_crystal_density_diffrn 1.321
_exptl_crystal_density_method 'not measured'
_exptl_crystal_description prism
_exptl_crystal_F_000 574
_exptl_crystal_size_max 0.20
_exptl_crystal_size_mid 0.12
_exptl_crystal_size_min 0.11
_refine_diff_density_max 0.799
_refine_diff_density_min -0.428
_refine_diff_density_rms 0.055
_refine_ls_extinction_method none
_refine_ls_goodness_of_fit_ref 1.045
_refine_ls_hydrogen_treatment constr
_refine_ls_matrix_type full
_refine_ls_number_parameters 341
_refine_ls_number_reflns 4953
_refine_ls_number_restraints 9
_refine_ls_restrained_S_all 1.046
_refine_ls_R_factor_all 0.0254
_refine_ls_R_factor_gt 0.0233
_refine_ls_shift/su_max 0.001
_refine_ls_shift/su_mean 0.000
_refine_ls_structure_factor_coef Fsqd
_refine_ls_weighting_details 'calc w=1/[\s^2^(Fo^2^)+(0.0315P)^2^+0.7462P] where P=(Fo^2^+2Fc^2^)/3'
_refine_ls_weighting_scheme calc
_refine_ls_wR_factor_gt 0.0592
_refine_ls_wR_factor_ref 0.0604
_reflns_number_gt 4663
_reflns_number_total 4953
_reflns_threshold_expression >2sigma(I)
_cod_data_source_file ICA-2015-424-120-128-6.cif
_cod_data_source_block 3b
_cod_depositor_comments
;
The following automatic conversions were performed:

'_symmetry_cell_setting' value 'Triclinic' changed to 'triclinic'
according to the built-in table from CIF Core dictionary named
'cif_core.dic' version 2.4.1 from 2010-06-29.

Automatic conversion script
Id: cif_fix_values 2827 2014-09-09 07:05:25Z andrius 
;
_cod_database_code 1518804

loop_
_symmetry_equiv_pos_as_xyz
'x, y, z'
'-x, -y, -z'

loop_
_atom_site_label
_atom_site_type_symbol
_atom_site_fract_x
_atom_site_fract_y
_atom_site_fract_z
_atom_site_U_iso_or_equiv
_atom_site_adp_type
_atom_site_occupancy
_atom_site_symmetry_multiplicity
_atom_site_calc_flag
_atom_site_refinement_flags
_atom_site_disorder_assembly
_atom_site_disorder_group
Mo1 Mo 0.070356(15) 0.913166(13) 0.444319(12) 0.01715(6) Uani 1 1 d . . .
O1 O 0.18830(13) 0.85773(12) 0.54758(11) 0.0249(3) Uani 1 1 d . . .
O2 O 0.04335(14) 1.04490(12) 0.66314(11) 0.0253(3) Uani 1 1 d . . .
N1 N -0.06719(16) 0.83514(13) 0.55536(13) 0.0210(3) Uani 1 1 d . . .
N2 N 0.22165(15) 0.97222(13) 0.32514(13) 0.0193(3) Uani 1 1 d . . .
C1 C -0.19418(19) 0.90927(16) 0.65575(16) 0.0216(4) Uani 1 1 d . . .
C2 C -0.2834(2) 0.85765(18) 0.73008(18) 0.0320(4) Uani 1 1 d . . .
H2 H -0.3719 0.9083 0.7988 0.038 Uiso 1 1 calc R . .
C3 C -0.2418(3) 0.7356(2) 0.7026(2) 0.0450(6) Uani 1 1 d . . .
H3 H -0.3013 0.7009 0.7521 0.054 Uiso 1 1 calc R . .
C4 C -0.1105(3) 0.6603(2) 0.6007(2) 0.0467(6) Uani 1 1 d . . .
H4 H -0.0803 0.5747 0.5816 0.056 Uiso 1 1 calc R . .
C5 C -0.0275(2) 0.71218(17) 0.53000(17) 0.0294(4) Uani 1 1 d . . .
C6 C 0.1137(2) 0.64210(17) 0.41955(18) 0.0300(4) Uani 1 1 d . . .
C7 C 0.1119(2) 0.63638(18) 0.30701(19) 0.0358(5) Uani 1 1 d . . .
C8 C 0.2452(3) 0.5782(2) 0.2045(2) 0.0484(6) Uani 1 1 d . . .
H8 H 0.2457 0.5747 0.1281 0.058 Uiso 1 1 calc R . .
C9 C 0.3757(3) 0.5261(2) 0.2123(2) 0.0569(7) Uani 1 1 d . . .
H9 H 0.4657 0.4892 0.1413 0.068 Uiso 1 1 calc R . .
C10 C 0.3771(3) 0.5268(2) 0.3223(3) 0.0542(7) Uani 1 1 d . . .
H10 H 0.4681 0.4881 0.3265 0.065 Uiso 1 1 calc R . .
C11 C 0.2467(2) 0.58364(18) 0.4280(2) 0.0390(5) Uani 1 1 d . . .
C12 C -0.0303(3) 0.6886(2) 0.2971(2) 0.0478(6) Uani 1 1 d . . .
H12A H -0.0098 0.6782 0.2124 0.072 Uiso 1 1 calc R . .
H12B H -0.0870 0.7765 0.3336 0.072 Uiso 1 1 calc R . .
H12C H -0.0869 0.6453 0.3389 0.072 Uiso 1 1 calc R . .
C13 C 0.2487(3) 0.5797(2) 0.5483(3) 0.0552(7) Uani 1 1 d . . .
H13A H 0.1922 0.6633 0.5965 0.083 Uiso 1 1 calc R . .
H13B H 0.3503 0.5456 0.5370 0.083 Uiso 1 1 calc R . .
H13C H 0.2049 0.5275 0.5896 0.083 Uiso 1 1 calc R . .
C14 C 0.35457(19) 0.88740(16) 0.22424(16) 0.0219(4) Uani 1 1 d . . .
C15 C 0.3540(2) 0.86680(18) 0.11319(17) 0.0286(4) Uani 1 1 d . . .
C16 C 0.4806(2) 0.7764(2) 0.02062(18) 0.0383(5) Uani 1 1 d . . .
H16 H 0.4806 0.7607 -0.0540 0.046 Uiso 1 1 calc R . .
C17 C 0.6057(2) 0.7093(2) 0.0343(2) 0.0412(5) Uani 1 1 d . . .
H17 H 0.6901 0.6468 -0.0296 0.049 Uiso 1 1 calc R . .
C18 C 0.6077(2) 0.7333(2) 0.1418(2) 0.0377(5) Uani 1 1 d . . .
H18 H 0.6952 0.6883 0.1503 0.045 Uiso 1 1 calc R . .
C19 C 0.4837(2) 0.82232(17) 0.23821(17) 0.0273(4) Uani 1 1 d . . .
C20 C 0.2222(2) 0.9444(2) 0.08946(18) 0.0366(5) Uani 1 1 d . . .
H20 H 0.1406 1.0008 0.1665 0.044 Uiso 1 1 calc R . .
C21 C 0.2594(3) 1.0250(2) -0.0032(2) 0.0519(6) Uani 1 1 d . . .
H21A H 0.2949 1.0748 0.0242 0.078 Uiso 1 1 calc R . .
H21B H 0.1711 1.0794 -0.0117 0.078 Uiso 1 1 calc R . .
H21C H 0.3357 0.9717 -0.0808 0.078 Uiso 1 1 calc R . .
C22 C 0.1687(3) 0.8640(3) 0.0485(2) 0.0485(6) Uani 1 1 d . . .
H22A H 0.2468 0.8078 -0.0271 0.073 Uiso 1 1 calc R . .
H22B H 0.0823 0.9165 0.0366 0.073 Uiso 1 1 calc R . .
H22C H 0.1426 0.8161 0.1096 0.073 Uiso 1 1 calc R . .
C23 C 0.4941(2) 0.8499(2) 0.35221(18) 0.0328(4) Uani 1 1 d . . .
H23 H 0.3932 0.9079 0.4138 0.039 Uiso 1 1 calc R . .
C24 C 0.5917(3) 0.9143(3) 0.3295(2) 0.0492(6) Uani 1 1 d . . .
H24A H 0.6885 0.8628 0.2634 0.074 Uiso 1 1 calc R . .
H24B H 0.6024 0.9270 0.4021 0.074 Uiso 1 1 calc R . .
H24C H 0.5464 0.9941 0.3085 0.074 Uiso 1 1 calc R . .
C25 C 0.5509(3) 0.7343(2) 0.4028(2) 0.0492(6) Uani 1 1 d . . .
H25A H 0.4840 0.6971 0.4219 0.074 Uiso 1 1 calc R . .
H25B H 0.5560 0.7567 0.4757 0.074 Uiso 1 1 calc R . .
H25C H 0.6489 0.6751 0.3432 0.074 Uiso 1 1 calc R . .
C26 C 0.1464(2) 0.93623(18) 0.63801(17) 0.0268(4) Uani 1 1 d . . .
C27 C 0.2191(3) 0.8972(2) 0.7197(2) 0.0447(6) Uani 1 1 d . . .
H27A H 0.2135 0.9694 0.7596 0.067 Uiso 1 1 calc R . .
H27B H 0.3223 0.8373 0.6727 0.067 Uiso 1 1 calc R . .
H27C H 0.1690 0.8594 0.7801 0.067 Uiso 1 1 calc R . .
O3A O -0.0236(5) 0.4913(5) 0.9860(4) 0.0548(10) Uani 0.50 1 d PDU A -1
C28A C 0.0297(7) 0.5783(6) 0.9777(7) 0.0541(15) Uani 0.50 1 d PD A -1
H28A H 0.1230 0.5408 0.9848 0.065 Uiso 0.50 1 d PR A -1
H28B H -0.0420 0.6494 1.0450 0.065 Uiso 0.50 1 d PR A -1
C29A C 0.0545(11) 0.6215(9) 0.8629(7) 0.091(3) Uani 0.50 1 d PD A -1
H29A H 0.1259 0.5512 0.7963 0.137 Uiso 0.50 1 d PR A -1
H29B H 0.0924 0.6815 0.8595 0.137 Uiso 0.50 1 d PR A -1
H29C H -0.0384 0.6605 0.8568 0.137 Uiso 0.50 1 d PR A -1
C28B C 0.0404(7) 0.5612(6) 0.9108(8) 0.0544(16) Uani 0.50 1 d PD A -1
H28C H -0.0572 0.6142 0.9144 0.065 Uiso 0.50 1 d PR A -1
H28D H 0.0971 0.4954 0.8384 0.065 Uiso 0.50 1 d PR A -1
C29B C 0.1177(10) 0.6357(7) 0.9038(7) 0.090(2) Uani 0.50 1 d PD A -1
H29D H 0.0636 0.6984 0.9773 0.135 Uiso 0.50 1 d PR A -1
H29E H 0.1244 0.6762 0.8346 0.135 Uiso 0.50 1 d PR A -1
H29F H 0.2167 0.5820 0.8948 0.135 Uiso 0.50 1 d PR A -1

loop_
_atom_site_aniso_label
_atom_site_aniso_U_11
_atom_site_aniso_U_22
_atom_site_aniso_U_33
_atom_site_aniso_U_23
_atom_site_aniso_U_13
_atom_site_aniso_U_12
Mo1 0.01799(9) 0.01510(9) 0.01646(9) 0.00287(5) -0.00555(6) -0.00786(6)
O1 0.0221(6) 0.0257(7) 0.0255(7) 0.0097(5) -0.0101(5) -0.0101(5)
O2 0.0279(7) 0.0311(7) 0.0203(6) 0.0053(5) -0.0098(5) -0.0173(6)
N1 0.0221(8) 0.0179(7) 0.0209(7) 0.0034(6) -0.0070(6) -0.0099(6)
N2 0.0190(7) 0.0178(7) 0.0184(7) 0.0031(6) -0.0062(6) -0.0078(6)
C1 0.0219(9) 0.0209(9) 0.0202(9) 0.0036(7) -0.0076(7) -0.0097(7)
C2 0.0305(11) 0.0296(11) 0.0262(10) 0.0016(8) -0.0008(8) -0.0166(9)
C3 0.0500(14) 0.0342(12) 0.0368(12) 0.0028(9) 0.0053(10) -0.0303(11)
C4 0.0548(14) 0.0246(11) 0.0394(13) -0.0016(9) 0.0050(11) -0.0243(11)
C5 0.0317(11) 0.0213(9) 0.0271(10) 0.0019(8) -0.0040(8) -0.0135(8)
C6 0.0328(11) 0.0159(9) 0.0320(11) 0.0009(8) -0.0025(9) -0.0143(8)
C7 0.0428(12) 0.0241(10) 0.0334(11) -0.0008(8) -0.0052(10) -0.0202(9)
C8 0.0563(16) 0.0377(13) 0.0341(12) -0.0039(10) -0.0005(11) -0.0251(12)
C9 0.0451(15) 0.0394(14) 0.0498(16) -0.0108(12) 0.0096(12) -0.0168(12)
C10 0.0321(12) 0.0298(12) 0.078(2) 0.0001(12) -0.0094(13) -0.0091(10)
C11 0.0397(12) 0.0193(10) 0.0496(13) 0.0060(9) -0.0125(10) -0.0130(9)
C12 0.0582(15) 0.0465(14) 0.0480(14) 0.0038(11) -0.0230(12) -0.0321(13)
C13 0.0645(17) 0.0347(13) 0.0704(18) 0.0222(12) -0.0378(15) -0.0187(12)
C14 0.0208(9) 0.0183(9) 0.0224(9) 0.0030(7) -0.0042(7) -0.0104(7)
C15 0.0276(10) 0.0324(10) 0.0221(9) 0.0023(8) -0.0058(8) -0.0155(9)
C16 0.0350(12) 0.0449(13) 0.0243(10) -0.0064(9) -0.0040(9) -0.0176(10)
C17 0.0298(11) 0.0356(12) 0.0345(12) -0.0095(9) 0.0003(9) -0.0079(10)
C18 0.0232(10) 0.0328(11) 0.0419(12) 0.0025(9) -0.0084(9) -0.0052(9)
C19 0.0230(9) 0.0242(10) 0.0301(10) 0.0048(8) -0.0080(8) -0.0104(8)
C20 0.0333(11) 0.0503(13) 0.0219(10) 0.0043(9) -0.0095(9) -0.0178(10)
C21 0.0596(16) 0.0571(16) 0.0452(14) 0.0208(12) -0.0284(13) -0.0273(13)
C22 0.0506(14) 0.0661(17) 0.0391(13) 0.0101(12) -0.0233(11) -0.0321(13)
C23 0.0228(10) 0.0385(11) 0.0321(11) 0.0065(9) -0.0110(8) -0.0109(9)
C24 0.0443(14) 0.0655(17) 0.0468(14) 0.0099(12) -0.0222(12) -0.0306(13)
C25 0.0398(13) 0.0520(15) 0.0507(15) 0.0199(12) -0.0233(12) -0.0138(11)
C26 0.0258(10) 0.0359(11) 0.0254(10) 0.0123(8) -0.0125(8) -0.0188(9)
C27 0.0470(14) 0.0583(15) 0.0425(13) 0.0187(11) -0.0312(11) -0.0251(12)
O3A 0.065(3) 0.056(2) 0.047(2) 0.0078(19) -0.0267(18) -0.029(2)
C28A 0.041(3) 0.051(4) 0.051(4) -0.002(3) -0.010(3) -0.014(3)
C29A 0.121(7) 0.085(6) 0.063(5) 0.028(4) -0.031(5) -0.053(5)
C28B 0.050(3) 0.060(4) 0.047(4) 0.003(4) -0.022(3) -0.019(3)
C29B 0.138(8) 0.090(6) 0.079(5) 0.032(4) -0.057(5) -0.075(6)

loop_
_atom_type_symbol
_atom_type_description
_atom_type_scat_dispersion_real
_atom_type_scat_dispersion_imag
_atom_type_scat_source
C C 0.0033 0.0016 'International Tables Vol C Tables 4.2.6.8 and 6.1.1.4'
H H 0.0000 0.0000 'International Tables Vol C Tables 4.2.6.8 and 6.1.1.4'
N N 0.0061 0.0033 'International Tables Vol C Tables 4.2.6.8 and 6.1.1.4'
O O 0.0106 0.0060 'International Tables Vol C Tables 4.2.6.8 and 6.1.1.4'
Mo Mo -1.6832 0.6857 'International Tables Vol C Tables 4.2.6.8 and 6.1.1.4'

loop_
_geom_angle_atom_site_label_1
_geom_angle_atom_site_label_2
_geom_angle_atom_site_label_3
_geom_angle
_geom_angle_site_symmetry_1
_geom_angle_site_symmetry_3
Mo1 Mo1 O1 92.24(4) 2_576 .
Mo1 Mo1 O2 91.49(4) 2_576 2_576
O1 Mo1 O2 175.84(5) . 2_576
Mo1 Mo1 N2 93.74(4) 2_576 .
O1 Mo1 N2 91.69(5) . .
O2 Mo1 N2 89.91(5) 2_576 .
Mo1 Mo1 N1 91.85(4) 2_576 .
O1 Mo1 N1 87.30(5) . .
O2 Mo1 N1 90.73(5) 2_576 .
N2 Mo1 N1 174.36(5) . .
C26 O1 Mo1 116.68(12) . .
C26 O2 Mo1 116.98(12) . 2_576
C5 N1 C1 119.46(15) . .
C5 N1 Mo1 121.05(12) . .
C1 N1 Mo1 119.44(11) . .
C1 N2 C14 118.73(14) 2_576 .
C1 N2 Mo1 119.88(11) 2_576 .
C14 N2 Mo1 121.39(11) . .
N2 C1 N1 115.07(15) 2_576 .
N2 C1 C2 125.40(16) 2_576 .
N1 C1 C2 119.53(16) . .
C3 C2 C1 119.76(18) . .
C3 C2 H2 120.1 . .
C1 C2 H2 120.1 . .
C2 C3 C4 120.21(19) . .
C2 C3 H3 119.9 . .
C4 C3 H3 119.9 . .
C5 C4 C3 118.96(19) . .
C5 C4 H4 120.5 . .
C3 C4 H4 120.5 . .
C4 C5 N1 122.07(18) . .
C4 C5 C6 124.00(18) . .
N1 C5 C6 113.93(16) . .
C11 C6 C7 120.40(19) . .
C11 C6 C5 120.18(19) . .
C7 C6 C5 119.41(19) . .
C8 C7 C6 118.6(2) . .
C8 C7 C12 120.2(2) . .
C6 C7 C12 121.16(19) . .
C9 C8 C7 121.0(2) . .
C9 C8 H8 119.5 . .
C7 C8 H8 119.5 . .
C8 C9 C10 120.4(2) . .
C8 C9 H9 119.8 . .
C10 C9 H9 119.8 . .
C9 C10 C11 121.0(2) . .
C9 C10 H10 119.5 . .
C11 C10 H10 119.5 . .
C10 C11 C6 118.5(2) . .
C10 C11 C13 120.7(2) . .
C6 C11 C13 120.8(2) . .
C7 C12 H12A 109.5 . .
C7 C12 H12B 109.5 . .
H12A C12 H12B 109.5 . .
C7 C12 H12C 109.5 . .
H12A C12 H12C 109.5 . .
H12B C12 H12C 109.5 . .
C11 C13 H13A 109.5 . .
C11 C13 H13B 109.5 . .
H13A C13 H13B 109.5 . .
C11 C13 H13C 109.5 . .
H13A C13 H13C 109.5 . .
H13B C13 H13C 109.5 . .
C15 C14 C19 120.25(17) . .
C15 C14 N2 120.03(16) . .
C19 C14 N2 119.69(16) . .
C16 C15 C14 118.56(19) . .
C16 C15 C20 119.14(18) . .
C14 C15 C20 122.23(17) . .
C17 C16 C15 121.7(2) . .
C17 C16 H16 119.1 . .
C15 C16 H16 119.1 . .
C16 C17 C18 119.51(19) . .
C16 C17 H17 120.2 . .
C18 C17 H17 120.2 . .
C17 C18 C19 121.4(2) . .
C17 C18 H18 119.3 . .
C19 C18 H18 119.3 . .
C18 C19 C14 118.48(18) . .
C18 C19 C23 119.27(18) . .
C14 C19 C23 122.19(17) . .
C22 C20 C15 111.41(19) . .
C22 C20 C21 110.87(19) . .
C15 C20 C21 110.79(18) . .
C22 C20 H20 107.9 . .
C15 C20 H20 107.9 . .
C21 C20 H20 107.9 . .
C20 C21 H21A 109.5 . .
C20 C21 H21B 109.5 . .
H21A C21 H21B 109.5 . .
C20 C21 H21C 109.5 . .
H21A C21 H21C 109.5 . .
H21B C21 H21C 109.5 . .
C20 C22 H22A 109.5 . .
C20 C22 H22B 109.5 . .
H22A C22 H22B 109.5 . .
C20 C22 H22C 109.5 . .
H22A C22 H22C 109.5 . .
H22B C22 H22C 109.5 . .
C19 C23 C25 112.54(18) . .
C19 C23 C24 110.20(17) . .
C25 C23 C24 110.24(18) . .
C19 C23 H23 107.9 . .
C25 C23 H23 107.9 . .
C24 C23 H23 107.9 . .
C23 C24 H24A 109.5 . .
C23 C24 H24B 109.5 . .
H24A C24 H24B 109.5 . .
C23 C24 H24C 109.5 . .
H24A C24 H24C 109.5 . .
H24B C24 H24C 109.5 . .
C23 C25 H25A 109.5 . .
C23 C25 H25B 109.5 . .
H25A C25 H25B 109.5 . .
C23 C25 H25C 109.5 . .
H25A C25 H25C 109.5 . .
H25B C25 H25C 109.5 . .
O2 C26 O1 122.42(17) . .
O2 C26 C27 119.14(18) . .
O1 C26 C27 118.42(18) . .
C26 C27 H27A 109.5 . .
C26 C27 H27B 109.5 . .
H27A C27 H27B 109.5 . .
C26 C27 H27C 109.5 . .
H27A C27 H27C 109.5 . .
H27B C27 H27C 109.5 . .
C28B C28A O3A 75.9(8) . .
C28B C28A C29B 74.9(8) . .
O3A C28A C29B 149.3(8) . .
O3A C28A C29A 111.3(8) . .
C28B C28A H28A 113.0 . .
O3A C28A H28A 109.3 . .
C29B C28A H28A 74.2 . .
C29A C28A H28A 109.5 . .
C28B C28A H28B 134.0 . .
O3A C28A H28B 109.2 . .
C29B C28A H28B 97.9 . .
C29A C28A H28B 109.4 . .
H28A C28A H28B 108.0 . .
O3A C28A H28C 75.0 . .
C29B C28A H28C 89.8 . .
C29A C28A H28C 48.6 . .
H28A C28A H28C 154.7 . .
H28B C28A H28C 93.1 . .
C28B C29A C29B 91.6(9) . .
C29B C29A C28A 67.5(6) . .
C28B C29A H29A 85.9 . .
C29B C29A H29A 105.1 . .
C28A C29A H29A 109.4 . .
C28B C29A H29B 137.6 . .
C29B C29A H29B 46.7 . .
C28A C29A H29B 109.5 . .
H29A C29A H29B 109.5 . .
C28B C29A H29C 101.3 . .
C29B C29A H29C 143.7 . .
C28A C29A H29C 109.5 . .
H29A C29A H29C 109.5 . .
H29B C29A H29C 109.5 . .
C28B C29A H28C 53.3 . .
C29B C29A H28C 126.0 . .
C28A C29A H28C 63.2 . .
H29A C29A H28C 110.6 . .
H29B C29A H28C 139.2 . .
H29C C29A H28C 48.9 . .
C28B C29A H28D 45.0 . .
C29B C29A H28D 109.3 . .
C28A C29A H28D 72.9 . .
H29B C29A H28D 143.1 . .
H29C C29A H28D 103.6 . .
H28C C29A H28D 76.0 . .
C28B C29A H29E 141.5 . .
C29B C29A H29E 51.0 . .
C28A C29A H29E 118.0 . .
H29A C29A H29E 94.5 . .
H29C C29A H29E 114.6 . .
H28C C29A H29E 153.2 . .
H28D C29A H29E 130.7 . .
C28A C28B C29A 112.5(12) . .
C28A C28B O3A 71.1(8) . .
C29A C28B O3A 163.2(9) . .
C28A C28B C29B 73.2(8) . .
C29A C28B C29B 47.5(7) . .
O3A C28B C29B 143.0(8) . .
C29A C28B H28A 109.1 . .
O3A C28B H28A 83.9 . .
C29B C28B H28A 61.6 . .
C28A C28B H29A 142.3 . .
C29A C28B H29A 47.5 . .
O3A C28B H29A 138.7 . .
C29B C28B H29A 71.6 . .
H28A C28B H29A 111.1 . .
C28A C28B H29C 119.5 . .
O3A C28B H29C 123.7 . .
C29B C28B H29C 82.6 . .
H28A C28B H29C 140.5 . .
H29A C28B H29C 68.5 . .
C28A C28B H28C 103.8 . .
C29A C28B H28C 75.2 . .
O3A C28B H28C 88.0 . .
C29B C28B H28C 109.6 . .
H28A C28B H28C 140.6 . .
H29A C28B H28C 100.3 . .
C28A C28B H28D 144.0 . .
C29A C28B H28D 91.4 . .
O3A C28B H28D 93.9 . .
C29B C28B H28D 109.9 . .
H28A C28B H28D 110.8 . .
H29A C28B H28D 45.0 . .
H29C C28B H28D 96.2 . .
H28C C28B H28D 108.2 . .
C29A C29B C28A 69.0(6) . .
C29A C29B H28A 100.9 . .
C28B C29B H28A 60.1 . .
C29A C29B H29B 59.7 . .
C28A C29B H29B 122.1 . .
C28B C29B H29B 100.2 . .
H28A C29B H29B 159.9 . .
C29A C29B H29D 117.5 . .
C28A C29B H29D 83.0 . .
C28B C29B H29D 109.6 . .
H28A C29B H29D 86.6 . .
H29B C29B H29D 97.7 . .
C29A C29B H29E 69.3 . .
C28A C29B H29E 137.4 . .
C28B C29B H29E 109.5 . .
H28A C29B H29E 163.6 . .
H29D C29B H29E 109.5 . .
C29A C29B H29F 130.4 . .
C28A C29B H29F 103.6 . .
C28B C29B H29F 109.3 . .
H28A C29B H29F 66.3 . .
H29B C29B H29F 129.2 . .
H29D C29B H29F 109.5 . .
H29E C29B H29F 109.5 . .

loop_
_geom_bond_atom_site_label_1
_geom_bond_atom_site_label_2
_geom_bond_distance
_geom_bond_site_symmetry_2
Mo1 Mo1 2.0893(3) 2_576
Mo1 O1 2.1118(12) .
Mo1 O2 2.1187(12) 2_576
Mo1 N2 2.1339(14) .
Mo1 N1 2.1600(14) .
O1 C26 1.271(2) .
O2 C26 1.271(2) .
O2 Mo1 2.1187(12) 2_576
N1 C5 1.371(2) .
N1 C1 1.378(2) .
N2 C1 1.346(2) 2_576
N2 C14 1.441(2) .
C1 N2 1.346(2) 2_576
C1 C2 1.420(3) .
C2 C3 1.358(3) .
C2 H2 0.9500 .
C3 C4 1.410(3) .
C3 H3 0.9500 .
C4 C5 1.362(3) .
C4 H4 0.9500 .
C5 C6 1.498(3) .
C6 C11 1.403(3) .
C6 C7 1.411(3) .
C7 C8 1.393(3) .
C7 C12 1.503(3) .
C8 C9 1.372(4) .
C8 H8 0.9500 .
C9 C10 1.375(4) .
C9 H9 0.9500 .
C10 C11 1.397(3) .
C10 H10 0.9500 .
C11 C13 1.505(3) .
C12 H12A 0.9800 .
C12 H12B 0.9800 .
C12 H12C 0.9800 .
C13 H13A 0.9800 .
C13 H13B 0.9800 .
C13 H13C 0.9800 .
C14 C15 1.410(3) .
C14 C19 1.410(3) .
C15 C16 1.392(3) .
C15 C20 1.528(3) .
C16 C17 1.373(3) .
C16 H16 0.9500 .
C17 C18 1.383(3) .
C17 H17 0.9500 .
C18 C19 1.397(3) .
C18 H18 0.9500 .
C19 C23 1.521(3) .
C20 C22 1.526(3) .
C20 C21 1.550(3) .
C20 H20 1.0000 .
C21 H21A 0.9800 .
C21 H21B 0.9800 .
C21 H21C 0.9800 .
C22 H22A 0.9800 .
C22 H22B 0.9800 .
C22 H22C 0.9800 .
C23 C25 1.530(3) .
C23 C24 1.534(3) .
C23 H23 1.0000 .
C24 H24A 0.9800 .
C24 H24B 0.9800 .
C24 H24C 0.9800 .
C25 H25A 0.9800 .
C25 H25B 0.9800 .
C25 H25C 0.9800 .
C26 C27 1.502(3) .
C27 H27A 0.9800 .
C27 H27B 0.9800 .
C27 H27C 0.9800 .
O3A C28A 1.404(9) .
O3A C28B 1.440(10) .
C28A C29B 1.462(10) .
C28A C29A 1.477(9) .
C28A H28A 0.9900 .
C28A H28B 0.9900 .
C29A H29A 0.9800 .
C29A H29B 0.9800 .
C29A H29C 0.9800 .
C28B C29B 1.475(9) .
C28B H28C 0.9900 .
C28B H28D 0.9900 .
C29B H29D 0.9800 .
C29B H29E 0.9800 .
C29B H29F 0.9800 .

loop_
_geom_torsion_atom_site_label_1
_geom_torsion_atom_site_label_2
_geom_torsion_atom_site_label_3
_geom_torsion_atom_site_label_4
_geom_torsion
_geom_torsion_site_symmetry_1
_geom_torsion_site_symmetry_4
Mo1 Mo1 O1 C26 -0.25(12) 2_576 .
N2 Mo1 O1 C26 93.56(13) . .
N1 Mo1 O1 C26 -92.00(13) . .
Mo1 Mo1 N1 C5 -177.20(14) 2_576 .
O1 Mo1 N1 C5 -85.05(14) . .
O2 Mo1 N1 C5 91.28(14) 2_576 .
Mo1 Mo1 N1 C1 0.43(13) 2_576 .
O1 Mo1 N1 C1 92.59(13) . .
O2 Mo1 N1 C1 -91.08(13) 2_576 .
Mo1 Mo1 N2 C1 -1.49(13) 2_576 2_576
O1 Mo1 N2 C1 -93.85(13) . 2_576
O2 Mo1 N2 C1 89.99(13) 2_576 2_576
Mo1 Mo1 N2 C14 177.94(12) 2_576 .
O1 Mo1 N2 C14 85.58(13) . .
O2 Mo1 N2 C14 -90.57(13) 2_576 .
C5 N1 C1 N2 178.23(15) . 2_576
Mo1 N1 C1 N2 0.6(2) . 2_576
C5 N1 C1 C2 -1.2(3) . .
Mo1 N1 C1 C2 -178.87(13) . .
N2 C1 C2 C3 -178.4(2) 2_576 .
N1 C1 C2 C3 0.9(3) . .
C1 C2 C3 C4 0.0(4) . .
C2 C3 C4 C5 -0.7(4) . .
C3 C4 C5 N1 0.5(4) . .
C3 C4 C5 C6 -179.9(2) . .
C1 N1 C5 C4 0.5(3) . .
Mo1 N1 C5 C4 178.12(18) . .
C1 N1 C5 C6 -179.13(16) . .
Mo1 N1 C5 C6 -1.5(2) . .
C4 C5 C6 C11 -87.2(3) . .
N1 C5 C6 C11 92.4(2) . .
C4 C5 C6 C7 93.3(3) . .
N1 C5 C6 C7 -87.1(2) . .
C11 C6 C7 C8 -3.9(3) . .
C5 C6 C7 C8 175.53(18) . .
C11 C6 C7 C12 174.49(18) . .
C5 C6 C7 C12 -6.1(3) . .
C6 C7 C8 C9 0.9(3) . .
C12 C7 C8 C9 -177.6(2) . .
C7 C8 C9 C10 2.1(4) . .
C8 C9 C10 C11 -2.0(4) . .
C9 C10 C11 C6 -1.1(3) . .
C9 C10 C11 C13 177.5(2) . .
C7 C6 C11 C10 4.0(3) . .
C5 C6 C11 C10 -175.42(19) . .
C7 C6 C11 C13 -174.59(19) . .
C5 C6 C11 C13 6.0(3) . .
C1 N2 C14 C15 -92.0(2) 2_576 .
Mo1 N2 C14 C15 88.54(18) . .
C1 N2 C14 C19 90.0(2) 2_576 .
Mo1 N2 C14 C19 -89.42(18) . .
C19 C14 C15 C16 3.6(3) . .
N2 C14 C15 C16 -174.38(18) . .
C19 C14 C15 C20 -173.35(17) . .
N2 C14 C15 C20 8.7(3) . .
C14 C15 C16 C17 -1.3(3) . .
C20 C15 C16 C17 175.7(2) . .
C15 C16 C17 C18 -1.3(4) . .
C16 C17 C18 C19 1.7(3) . .
C17 C18 C19 C14 0.5(3) . .
C17 C18 C19 C23 -176.8(2) . .
C15 C14 C19 C18 -3.2(3) . .
N2 C14 C19 C18 174.78(17) . .
C15 C14 C19 C23 174.03(17) . .
N2 C14 C19 C23 -8.0(3) . .
C16 C15 C20 C22 58.9(3) . .
C14 C15 C20 C22 -124.2(2) . .
C16 C15 C20 C21 -65.0(3) . .
C14 C15 C20 C21 111.9(2) . .
C18 C19 C23 C25 -54.5(3) . .
C14 C19 C23 C25 128.3(2) . .
C18 C19 C23 C24 69.0(2) . .
C14 C19 C23 C24 -108.2(2) . .
Mo1 O2 C26 O1 5.1(2) 2_576 .
Mo1 O2 C26 C27 -173.08(14) 2_576 .
Mo1 O1 C26 O2 -3.1(2) . .
Mo1 O1 C26 C27 175.05(14) . .
C28B O3A C28A C29B -18.5(12) . .
C28B O3A C28A C29A 11.3(7) . .
O3A C28A C29A C28B -18.3(11) . .
C29B C28A C29A C28B 140.1(14) . .
C28B C28A C29A C29B -140.1(14) . .
O3A C28A C29A C29B -158.4(8) . .
O3A C28A C28B C29A 162.4(10) . .
C29B C28A C28B C29A -27.2(10) . .
C29B C28A C28B O3A 170.4(6) . .
C29A C28A C28B O3A -162.4(10) . .
O3A C28A C28B C29B -170.4(6) . .
C29A C28A C28B C29B 27.2(10) . .
C29B C29A C28B C28A 36.4(13) . .
C29B C29A C28B O3A 136(3) . .
C28A C29A C28B O3A 99(4) . .
C28A C29A C28B C29B -36.4(13) . .
C28A O3A C28B C29A -106(4) . .
C28A O3A C28B C29B 15.5(9) . .
C28B C29A C29B C28A -18.9(7) . .
C28A C29A C29B C28B 18.9(7) . .
C28B C28A C29B C29A 23.7(9) . .
O3A C28A C29B C29A 42.2(17) . .
O3A C28A C29B C28B 18.5(12) . .
C29A C28A C29B C28B -23.7(9) . .
C28A C28B C29B C29A -145.1(13) . .
O3A C28B C29B C29A -160.3(14) . .
C29A C28B C29B C28A 145.1(13) . .
O3A C28B C29B C28A -15.3(9) . .
